data_1541051
loop_
_publ_author_name
'Torardi, C.C.'
'Sleight, A.W.'
'Subramanian, M.A.'
'Gopalakrishnan, J.'

_publ_section_title
;
 Alkali-metal substituted La2 Cu O4: Structures of La2-x Mx Cu O4 (M= Na,
 K: x ca. 0.2)
;
_journal_name_full 'Physica C (Amsterdam)'
_journal_page_first 465
_journal_page_last 470
_journal_volume 158
_journal_year 1989
_chemical_formula_sum 'Cu La1.94 Na0.06 O4'
_chemical_name_systematic 'La1.94 Na.06 Cu O4'
_space_group_IT_number 139
_symmetry_space_group_name_Hall '-I 4 2'
_symmetry_space_group_name_H-M 'I 4/m m m'
_cell_angle_alpha 90
_cell_angle_beta 90
_cell_angle_gamma 90
_cell_formula_units_Z 2
_cell_length_a 3.7796
_cell_length_b 3.7796
_cell_length_c 13.1871
_cell_volume 188.383
_citation_journal_id_ASTM PHYCE6
_cod_data_source_file Torardi_PHYCE6_1989_1083.cif
_cod_data_source_block Cu1La1.94Na0.06O4
_cod_original_cell_volume 188.3827
_cod_original_formula_sum 'Cu1 La1.94 Na0.06 O4'
_cod_database_code 1541051

loop_
_symmetry_equiv_pos_as_xyz
x,y,z
-y,x,z
-x,-y,z
y,-x,z
x,-y,-z
y,x,-z
-x,y,-z
-y,-x,-z
-x,-y,-z
y,-x,-z
x,y,-z
-y,x,-z
-x,y,z
-y,-x,z
x,-y,z
y,x,z
x+1/2,y+1/2,z+1/2
-y+1/2,x+1/2,z+1/2
-x+1/2,-y+1/2,z+1/2
y+1/2,-x+1/2,z+1/2
x+1/2,-y+1/2,-z+1/2
y+1/2,x+1/2,-z+1/2
-x+1/2,y+1/2,-z+1/2
-y+1/2,-x+1/2,-z+1/2
-x+1/2,-y+1/2,-z+1/2
y+1/2,-x+1/2,-z+1/2
x+1/2,y+1/2,-z+1/2
-y+1/2,x+1/2,-z+1/2
-x+1/2,y+1/2,z+1/2
-y+1/2,-x+1/2,z+1/2
x+1/2,-y+1/2,z+1/2
y+1/2,x+1/2,z+1/2

loop_
_atom_site_label
_atom_site_type_symbol
_atom_site_fract_x
_atom_site_fract_y
_atom_site_fract_z
_atom_site_occupancy
_atom_site_U_iso_or_equiv
Cu1 Cu+2 0 0 0 1 0.0
La1 La+3 0 0 0.3608 0.97 0.0
O2 O-2 0 0 0.183 1 0.0
Na1 Na+1 0 0 0.3608 0.03 0.0
O1 O-2 0 0.5 0 1 0.0
